data_2219654
loop_
_publ_author_name
'Wen, Zhi-Gang'
'Li, Jia-Ming'

_publ_section_title
;
 Redermination of 9,9'-bianthracene-10,10'(9<i>H</i>,9'<i>H</i>)-dione
;
_journal_coeditor_code LH2689
_journal_issue 10
_journal_name_full 'Acta Crystallographica Section E'
_journal_page_first o1931
_journal_paper_doi 10.1107/S1600536808028833
_journal_volume 64
_journal_year 2008
_chemical_formula_iupac 'C28 H18 O2'
_chemical_formula_moiety 'C28 H18 O2'
_chemical_formula_sum 'C28 H18 O2'
_chemical_formula_weight 386.42
_chemical_name_systematic
;
9,9'-bianthracene-10,10'(9<i>H</i>,9'<i>H</i>)-dione
;
_space_group_IT_number 15
_symmetry_cell_setting monoclinic
_symmetry_space_group_name_Hall '-C 2yc'
_symmetry_space_group_name_H-M 'C 1 2/c 1'
_atom_sites_solution_hydrogens geom
_atom_sites_solution_primary direct
_atom_sites_solution_secondary difmap
_audit_creation_method SHELXL97
_cell_angle_alpha 90.00
_cell_angle_beta 126.768(2)
_cell_angle_gamma 90.00
_cell_formula_units_Z 4
_cell_length_a 22.295(4)
_cell_length_b 7.7297(12)
_cell_length_c 13.643(2)
_cell_measurement_reflns_used 1069
_cell_measurement_temperature 273(2)
_cell_measurement_theta_max 24.73
_cell_measurement_theta_min 2.87
_cell_volume 1883.4(5)
_computing_cell_refinement 'SAINT (Bruker, 2003)'
_computing_data_collection 'SMART (Bruker, 2003)'
_computing_data_reduction 'SAINT (Bruker, 2003)'
_computing_molecular_graphics 'SHELXTL (Sheldrick, 2008)'
_computing_publication_material 'SHELXTL (Sheldrick, 2008)'
_computing_structure_refinement 'SHELXL97 (Sheldrick, 2008)'
_computing_structure_solution 'SHELXS97 (Sheldrick, 2008)'
_diffrn_ambient_temperature 273(2)
_diffrn_measured_fraction_theta_full 0.999
_diffrn_measured_fraction_theta_max 0.999
_diffrn_measurement_device_type 'Bruker SMART CCD'
_diffrn_measurement_method '\f and \w scans'
_diffrn_radiation_monochromator graphite
_diffrn_radiation_source 'fine-focus sealed tube'
_diffrn_radiation_type MoK\a
_diffrn_radiation_wavelength 0.71073
_diffrn_reflns_av_R_equivalents 0.0250
_diffrn_reflns_av_sigmaI/netI 0.0272
_diffrn_reflns_limit_h_max 26
_diffrn_reflns_limit_h_min -20
_diffrn_reflns_limit_k_max 9
_diffrn_reflns_limit_k_min -9
_diffrn_reflns_limit_l_max 8
_diffrn_reflns_limit_l_min -16
_diffrn_reflns_number 4785
_diffrn_reflns_theta_full 25.05
_diffrn_reflns_theta_max 25.05
_diffrn_reflns_theta_min 2.28
_exptl_absorpt_coefficient_mu 0.085
_exptl_absorpt_correction_T_max 0.9874
_exptl_absorpt_correction_T_min 0.9816
_exptl_absorpt_correction_type multi-scan
_exptl_absorpt_process_details '(SADABS; Sheldrick, 1996)'
_exptl_crystal_colour yellow
_exptl_crystal_density_diffrn 1.363
_exptl_crystal_density_method 'not measured'
_exptl_crystal_description block
_exptl_crystal_F_000 808
_exptl_crystal_size_max 0.22
_exptl_crystal_size_mid 0.18
_exptl_crystal_size_min 0.15
_refine_diff_density_max 0.116
_refine_diff_density_min -0.168
_refine_ls_extinction_method none
_refine_ls_goodness_of_fit_ref 1.026
_refine_ls_hydrogen_treatment constr
_refine_ls_matrix_type full
_refine_ls_number_parameters 136
_refine_ls_number_reflns 1669
_refine_ls_number_restraints 0
_refine_ls_restrained_S_all 1.026
_refine_ls_R_factor_all 0.0623
_refine_ls_R_factor_gt 0.0399
_refine_ls_shift/su_max 0.001
_refine_ls_shift/su_mean 0.000
_refine_ls_structure_factor_coef Fsqd
_refine_ls_weighting_details 'calc w = 1/[\s^2^(Fo^2^)+(0.0478P)^2^+0.4019P] where P=(Fo^2^+2Fc^2^)/3'
_refine_ls_weighting_scheme calc
_refine_ls_wR_factor_gt 0.0929
_refine_ls_wR_factor_ref 0.1055
_reflns_number_gt 1172
_reflns_number_total 1669
_reflns_threshold_expression I>2\s(I)
_cod_data_source_file lh2689.cif
_cod_data_source_block I
_cod_original_sg_symbol_H-M 'C 2/c'
_cod_database_code 2219654
_cod_database_fobs_code 2219654

loop_
_symmetry_equiv_pos_as_xyz
'x, y, z'
'-x, y, -z+1/2'
'x+1/2, y+1/2, z'
'-x+1/2, y+1/2, -z+1/2'
'-x, -y, -z'
'x, -y, z-1/2'
'-x+1/2, -y+1/2, -z'
'x+1/2, -y+1/2, z-1/2'

loop_
_atom_site_type_symbol
_atom_site_label
_atom_site_fract_x
_atom_site_fract_y
_atom_site_fract_z
_atom_site_U_iso_or_equiv
_atom_site_adp_type
_atom_site_calc_flag
_atom_site_refinement_flags
_atom_site_occupancy
O O1 0.86707(8) -0.25682(16) 0.29866(15) 0.0855(5) Uani d . 1
C C1 0.90675(10) -0.1382(2) 0.30813(16) 0.0503(4) Uani d . 1
C C2 0.98793(9) -0.16248(19) 0.37296(14) 0.0423(4) Uani d . 1
C C3 1.02019(10) -0.3196(2) 0.43139(15) 0.0546(5) Uani d . 1
H H3 0.9900 -0.4083 0.4254 0.066 Uiso calc R 1
C C4 1.09595(11) -0.3451(2) 0.49762(16) 0.0616(5) Uani d . 1
H H4 1.1169 -0.4513 0.5346 0.074 Uiso calc R 1
C C5 1.14056(10) -0.2121(2) 0.50886(15) 0.0572(5) Uani d . 1
H H5 1.1921 -0.2277 0.5553 0.069 Uiso calc R 1
C C6 1.10969(8) -0.0560(2) 0.45207(13) 0.0457(4) Uani d . 1
H H6 1.1408 0.0332 0.4616 0.055 Uiso calc R 1
C C7 1.03286(8) -0.02957(19) 0.38070(13) 0.0379(4) Uani d . 1
C C8 0.99831(8) 0.13334(18) 0.30704(13) 0.0370(4) Uani d . 1
H H8 1.0288 0.2306 0.3599 0.044 Uiso calc R 1
C C9 0.91944(8) 0.16565(19) 0.26300(13) 0.0393(4) Uani d . 1
C C10 0.88717(9) 0.3276(2) 0.21705(15) 0.0491(4) Uani d . 1
H H10 0.9158 0.4170 0.2191 0.059 Uiso calc R 1
C C11 0.81329(10) 0.3570(2) 0.16860(16) 0.0591(5) Uani d . 1
H H11 0.7926 0.4660 0.1382 0.071 Uiso calc R 1
C C12 0.76987(10) 0.2268(3) 0.16480(16) 0.0589(5) Uani d . 1
H H12 0.7199 0.2471 0.1314 0.071 Uiso calc R 1
C C13 0.80076(9) 0.0673(2) 0.21051(15) 0.0535(5) Uani d . 1
H H13 0.7716 -0.0207 0.2086 0.064 Uiso calc R 1
C C14 0.87527(8) 0.0352(2) 0.25983(14) 0.0426(4) Uani d . 1

loop_
_atom_site_aniso_label
_atom_site_aniso_U_11
_atom_site_aniso_U_22
_atom_site_aniso_U_33
_atom_site_aniso_U_12
_atom_site_aniso_U_13
_atom_site_aniso_U_23
O1 0.0740(10) 0.0554(8) 0.1455(14) -0.0116(7) 0.0756(10) 0.0060(8)
C1 0.0571(11) 0.0449(10) 0.0648(11) -0.0082(8) 0.0450(9) -0.0049(8)
C2 0.0527(10) 0.0383(9) 0.0436(9) -0.0017(7) 0.0331(8) -0.0012(7)
C3 0.0705(13) 0.0430(10) 0.0553(11) -0.0008(9) 0.0403(10) 0.0061(8)
C4 0.0735(14) 0.0512(11) 0.0535(11) 0.0147(10) 0.0344(10) 0.0138(9)
C5 0.0496(11) 0.0651(12) 0.0458(10) 0.0120(9) 0.0227(8) 0.0111(9)
C6 0.0446(10) 0.0512(10) 0.0392(9) 0.0003(8) 0.0240(8) 0.0024(8)
C7 0.0447(9) 0.0388(9) 0.0327(8) 0.0000(7) 0.0245(7) -0.0022(7)
C8 0.0394(9) 0.0327(8) 0.0406(9) -0.0041(6) 0.0247(7) -0.0050(7)
C9 0.0427(9) 0.0384(8) 0.0414(9) -0.0003(7) 0.0276(7) -0.0074(7)
C10 0.0502(11) 0.0421(9) 0.0571(11) 0.0027(8) 0.0333(9) -0.0037(8)
C11 0.0568(12) 0.0566(11) 0.0606(12) 0.0179(9) 0.0333(9) 0.0026(9)
C12 0.0414(10) 0.0781(14) 0.0570(11) 0.0074(9) 0.0293(9) -0.0030(10)
C13 0.0464(10) 0.0645(12) 0.0558(11) -0.0060(9) 0.0339(9) -0.0081(9)
C14 0.0429(9) 0.0472(9) 0.0451(9) -0.0033(7) 0.0303(8) -0.0070(7)

loop_
_atom_type_symbol
_atom_type_description
_atom_type_scat_dispersion_real
_atom_type_scat_dispersion_imag
_atom_type_scat_source
C C 0.0033 0.0016 'International Tables Vol C Tables 4.2.6.8 and 6.1.1.4'
H H 0.0000 0.0000 'International Tables Vol C Tables 4.2.6.8 and 6.1.1.4'
O O 0.0106 0.0060 'International Tables Vol C Tables 4.2.6.8 and 6.1.1.4'

loop_
_geom_angle_atom_site_label_1
_geom_angle_atom_site_label_2
_geom_angle_atom_site_label_3
_geom_angle_site_symmetry_1
_geom_angle_site_symmetry_3
_geom_angle
O1 C1 C14 . . 120.85(16)
O1 C1 C2 . . 121.12(16)
C14 C1 C2 . . 117.97(14)
C3 C2 C7 . . 119.84(16)
C3 C2 C1 . . 118.80(15)
C7 C2 C1 . . 121.31(14)
C4 C3 C2 . . 120.84(17)
C4 C3 H3 . . 119.6
C2 C3 H3 . . 119.6
C3 C4 C5 . . 119.33(17)
C3 C4 H4 . . 120.3
C5 C4 H4 . . 120.3
C4 C5 C6 . . 120.59(17)
C4 C5 H5 . . 119.7
C6 C5 H5 . . 119.7
C5 C6 C7 . . 121.03(16)
C5 C6 H6 . . 119.5
C7 C6 H6 . . 119.5
C6 C7 C2 . . 118.28(14)
C6 C7 C8 . . 121.01(14)
C2 C7 C8 . . 120.59(14)
C9 C8 C7 . . 114.57(13)
C9 C8 C8 . 2_755 109.65(14)
C7 C8 C8 . 2_755 110.23(10)
C9 C8 H8 . . 107.4
C7 C8 H8 . . 107.4
C8 C8 H8 2_755 . 107.4
C10 C9 C14 . . 118.18(15)
C10 C9 C8 . . 119.74(14)
C14 C9 C8 . . 121.98(13)
C11 C10 C9 . . 120.78(16)
C11 C10 H10 . . 119.6
C9 C10 H10 . . 119.6
C12 C11 C10 . . 120.62(17)
C12 C11 H11 . . 119.7
C10 C11 H11 . . 119.7
C13 C12 C11 . . 119.45(17)
C13 C12 H12 . . 120.3
C11 C12 H12 . . 120.3
C12 C13 C14 . . 120.73(17)
C12 C13 H13 . . 119.6
C14 C13 H13 . . 119.6
C13 C14 C9 . . 120.23(15)
C13 C14 C1 . . 119.33(15)
C9 C14 C1 . . 120.43(14)

loop_
_geom_bond_atom_site_label_1
_geom_bond_atom_site_label_2
_geom_bond_site_symmetry_2
_geom_bond_distance
O1 C1 . 1.2260(18)
C1 C14 . 1.473(2)
C1 C2 . 1.475(2)
C2 C3 . 1.393(2)
C2 C7 . 1.394(2)
C3 C4 . 1.372(2)
C3 H3 . 0.9300
C4 C5 . 1.374(2)
C4 H4 . 0.9300
C5 C6 . 1.375(2)
C5 H5 . 0.9300
C6 C7 . 1.388(2)
C6 H6 . 0.9300
C7 C8 . 1.504(2)
C8 C9 . 1.500(2)
C8 C8 2_755 1.603(3)
C8 H8 . 0.9800
C9 C10 . 1.392(2)
C9 C14 . 1.392(2)
C10 C11 . 1.378(2)
C10 H10 . 0.9300
C11 C12 . 1.376(3)
C11 H11 . 0.9300
C12 C13 . 1.367(2)
C12 H12 . 0.9300
C13 C14 . 1.391(2)
C13 H13 . 0.9300

loop_
_geom_torsion_atom_site_label_1
_geom_torsion_atom_site_label_2
_geom_torsion_atom_site_label_3
_geom_torsion_atom_site_label_4
_geom_torsion_site_symmetry_1
_geom_torsion_site_symmetry_4
_geom_torsion
O1 C1 C2 C3 . . -4.6(2)
C14 C1 C2 C3 . . 172.72(15)
O1 C1 C2 C7 . . 178.00(16)
C14 C1 C2 C7 . . -4.7(2)
C7 C2 C3 C4 . . 0.6(2)
C1 C2 C3 C4 . . -176.90(15)
C2 C3 C4 C5 . . 1.7(3)
C3 C4 C5 C6 . . -1.5(3)
C4 C5 C6 C7 . . -1.0(3)
C5 C6 C7 C2 . . 3.2(2)
C5 C6 C7 C8 . . -172.91(15)
C3 C2 C7 C6 . . -3.0(2)
C1 C2 C7 C6 . . 174.42(14)
C3 C2 C7 C8 . . 173.14(14)
C1 C2 C7 C8 . . -9.5(2)
C6 C7 C8 C9 . . -164.09(13)
C2 C7 C8 C9 . . 19.91(19)
C6 C7 C8 C8 . 2_755 71.68(18)
C2 C7 C8 C8 . 2_755 -104.32(17)
C7 C8 C9 C10 . . 166.38(13)
C8 C8 C9 C10 2_755 . -69.07(14)
C7 C8 C9 C14 . . -17.4(2)
C8 C8 C9 C14 2_755 . 107.14(13)
C14 C9 C10 C11 . . -0.7(2)
C8 C9 C10 C11 . . 175.66(14)
C9 C10 C11 C12 . . 0.1(3)
C10 C11 C12 C13 . . 0.5(3)
C11 C12 C13 C14 . . -0.5(3)
C12 C13 C14 C9 . . -0.1(2)
C12 C13 C14 C1 . . -179.91(16)
C10 C9 C14 C13 . . 0.7(2)
C8 C9 C14 C13 . . -175.56(13)
C10 C9 C14 C1 . . -179.51(14)
C8 C9 C14 C1 . . 4.2(2)
O1 C1 C14 C13 . . 4.5(3)
C2 C1 C14 C13 . . -172.84(14)
O1 C1 C14 C9 . . -175.31(16)
C2 C1 C14 C9 . . 7.4(2)
